data_4036957
loop_
_publ_author_name
'Clay, Anthony'
'Vallavoju, Nandini'
'Krishnan, Retheesh'
'Ugrinov, Angel'
'Sivaguru, Jayaraman'

_publ_section_title
;
 Metal-Free Visible Light-Mediated Photocatalysis: Controlling
 Intramolecular [2 + 2] Photocycloaddition of Enones through Axial
 Chirality.
;
_journal_issue 16
_journal_name_full 'The Journal of organic chemistry'
_journal_page_first 7191
_journal_page_last 7200
_journal_paper_doi 10.1021/acs.joc.6b01066
_journal_volume 81
_journal_year 2016
_chemical_formula_moiety 'C24 H33 N O4'
_chemical_formula_sum 'C24 H33 N O4'
_chemical_formula_weight 399.51
_space_group_crystal_system monoclinic
_space_group_IT_number 14
_space_group_name_Hall '-P 2ybc'
_space_group_name_H-M_alt 'P 1 21/c 1'
_atom_sites_solution_hydrogens geom
_atom_sites_solution_primary direct
_audit_creation_date 2016-04-29
_audit_creation_method
;
Olex2 1.2
(compiled 2016.02.19 svn.r3266 for OlexSys, GUI svn.r5155)
;
_cell_angle_alpha 90
_cell_angle_beta 101.719(2)
_cell_angle_gamma 90
_cell_formula_units_Z 4
_cell_length_a 20.7554(7)
_cell_length_b 6.2296(2)
_cell_length_c 17.0708(6)
_cell_measurement_reflns_used 7799
_cell_measurement_temperature 100(2)
_cell_measurement_theta_max 66.66
_cell_measurement_theta_min 4.35
_cell_volume 2161.21(13)
_computing_cell_refinement 'SAINT v8.34A (Bruker, 2013)'
_computing_data_reduction 'SAINT v8.34A (Bruker, 2013)'
_computing_molecular_graphics 'Olex2 (Dolomanov et al., 2009)'
_computing_publication_material 'Olex2 (Dolomanov et al., 2009)'
_computing_structure_refinement 'XL (Sheldrick, 2008)'
_computing_structure_solution 'ShelXS (Sheldrick, 2008)'
_diffrn_ambient_temperature 100.01
_diffrn_measured_fraction_theta_full 0.996
_diffrn_measured_fraction_theta_max 0.996
_diffrn_measurement_device_type 'Bruker APEX-II CCD'
_diffrn_measurement_method '\f and \w scans'
_diffrn_radiation_type CuK\a
_diffrn_radiation_wavelength 1.54178
_diffrn_reflns_av_R_equivalents 0.0471
_diffrn_reflns_av_unetI/netI 0.0337
_diffrn_reflns_Laue_measured_fraction_full 0.996
_diffrn_reflns_Laue_measured_fraction_max 0.996
_diffrn_reflns_limit_h_max 24
_diffrn_reflns_limit_h_min -24
_diffrn_reflns_limit_k_max 7
_diffrn_reflns_limit_k_min -7
_diffrn_reflns_limit_l_max 20
_diffrn_reflns_limit_l_min -16
_diffrn_reflns_number 21165
_diffrn_reflns_point_group_measured_fraction_full 0.996
_diffrn_reflns_point_group_measured_fraction_max 0.996
_diffrn_reflns_theta_full 66.746
_diffrn_reflns_theta_max 66.746
_diffrn_reflns_theta_min 2.174
_diffrn_standards_number 0
_exptl_absorpt_coefficient_mu 0.660
_exptl_absorpt_correction_T_max 0.7528
_exptl_absorpt_correction_T_min 0.6742
_exptl_absorpt_correction_type multi-scan
_exptl_absorpt_process_details
;
SADABS-2014/2 (Bruker,2014/2) was used for absorption correction.
wR2(int) was 0.0688 before and 0.0478 after correction.
The Ratio of minimum to maximum transmission is 0.8956.
The \l/2 correction factor is 0.00150.
;
_exptl_crystal_colour colourless
_exptl_crystal_colour_primary colourless
_exptl_crystal_density_diffrn 1.228
_exptl_crystal_description plate
_exptl_crystal_F_000 864
_exptl_crystal_size_max 0.187
_exptl_crystal_size_mid 0.164
_exptl_crystal_size_min 0.056
_refine_diff_density_max 0.189
_refine_diff_density_min -0.224
_refine_diff_density_rms 0.052
_refine_ls_extinction_method none
_refine_ls_goodness_of_fit_ref 1.050
_refine_ls_hydrogen_treatment constr
_refine_ls_matrix_type full
_refine_ls_number_parameters 268
_refine_ls_number_reflns 3832
_refine_ls_number_restraints 0
_refine_ls_restrained_S_all 1.050
_refine_ls_R_factor_all 0.0558
_refine_ls_R_factor_gt 0.0432
_refine_ls_shift/su_max 0.000
_refine_ls_shift/su_mean 0.000
_refine_ls_structure_factor_coef Fsqd
_refine_ls_weighting_details 'w=1/[\s^2^(Fo^2^)+(0.0653P)^2^+0.4036P] where P=(Fo^2^+2Fc^2^)/3'
_refine_ls_weighting_scheme calc
_refine_ls_wR_factor_gt 0.1058
_refine_ls_wR_factor_ref 0.1135
_reflns_Friedel_coverage 0.000
_reflns_number_gt 3076
_reflns_number_total 3832
_reflns_threshold_expression 'I > 2\s(I)'
_cod_data_source_file jo6b01066_si_002.cif
_cod_data_source_block cc-2c
_cod_database_code 4036957
_shelx_space_group_comment
;
The symmetry employed for this shelxl refinement is uniquely defined
by the following loop, which should always be used as a source of
symmetry information in preference to the above space-group names.
They are only intended as comments.
;
_olex2_refinement_description
;
1. Fixed Uiso
 At 1.2 times of:
  All C(H) groups, All C(H,H) groups
 At 1.5 times of:
  All C(H,H,H) groups
2.a Ternary CH refined with riding coordinates:
 C6(H6), C12(H12)
2.b Secondary CH2 refined with riding coordinates:
 C4(H4A,H4B), C9(H9A,H9B), C10(H10A,H10B), C11(H11A,H11B), C13(H13A,H13B)
2.c Aromatic/amide H refined with riding coordinates:
 C20(H20), C17(H17), C18(H18)
2.d Idealised Me refined as rotating group:
 C26(H26A,H26B,H26C), C28(H28A,H28B,H28C), C14(H14A,H14B,H14C), C22(H22A,H22B,
 H22C), C24(H24A,H24B,H24C), C23(H23A,H23B,H23C)
;
_shelx_shelxl_version_number 2014/7
_olex2_date_sample_data_collection 'Sep 5, 2014'
_olex2_date_sample_submission 'Sep 3, 2014'
_olex2_submission_special_instructions 'No special instructions were received'

loop_
_space_group_symop_operation_xyz
'x, y, z'
'-x, y+1/2, -z+1/2'
'-x, -y, -z'
'x, -y-1/2, z-1/2'

loop_
_atom_site_label
_atom_site_type_symbol
_atom_site_fract_x
_atom_site_fract_y
_atom_site_fract_z
_atom_site_U_iso_or_equiv
_atom_site_adp_type
_atom_site_occupancy
_atom_site_site_symmetry_order
_atom_site_calc_flag
_atom_site_refinement_flags_posn
O25 O 0.46270(5) -0.21776(19) 0.45944(7) 0.0292(3) Uani 1 1 d .
O15 O -0.01898(5) 0.3006(2) 0.10641(7) 0.0356(3) Uani 1 1 d .
O2 O 0.17335(5) 0.46216(17) 0.16509(6) 0.0196(3) Uani 1 1 d .
O27 O 0.19579(5) 0.01526(16) 0.26057(6) 0.0224(3) Uani 1 1 d .
N8 N 0.25982(6) 0.3079(2) 0.30085(8) 0.0180(3) Uani 1 1 d .
C4 C 0.08255(8) 0.3369(3) 0.06127(9) 0.0233(4) Uani 1 1 d .
H4A H 0.0542 0.3751 0.0092 0.028 Uiso 1 1 calc R
H4B H 0.1078 0.2064 0.0537 0.028 Uiso 1 1 calc R
C5 C 0.04082(7) 0.2944(3) 0.12160(10) 0.0228(4) Uani 1 1 d .
C6 C 0.07921(7) 0.2521(2) 0.20451(9) 0.0198(3) Uani 1 1 d .
H6 H 0.0831 0.0945 0.2157 0.024 Uiso 1 1 calc R
C1 C 0.14706(7) 0.3637(2) 0.22737(9) 0.0182(3) Uani 1 1 d .
C7 C 0.20258(7) 0.2110(2) 0.26551(9) 0.0184(3) Uani 1 1 d .
C16 C 0.31334(7) 0.1734(2) 0.33957(9) 0.0190(3) Uani 1 1 d .
C21 C 0.36491(7) 0.1084(2) 0.30187(9) 0.0195(3) Uani 1 1 d .
C20 C 0.41236(8) -0.0244(3) 0.34638(10) 0.0227(4) Uani 1 1 d .
H20 H 0.4474 -0.0728 0.3227 0.027 Uiso 1 1 calc R
C19 C 0.41112(8) -0.0900(3) 0.42399(10) 0.0226(4) Uani 1 1 d .
C26 C 0.46177(9) -0.2893(3) 0.53877(10) 0.0333(4) Uani 1 1 d .
H26A H 0.4605 -0.1647 0.5735 0.050 Uiso 1 1 calc GR
H26B H 0.5014 -0.3739 0.5592 0.050 Uiso 1 1 calc GR
H26C H 0.4227 -0.3783 0.5380 0.050 Uiso 1 1 calc GR
C9 C 0.26223(7) 0.5392(2) 0.32210(9) 0.0210(3) Uani 1 1 d .
H9A H 0.2426 0.6233 0.2740 0.025 Uiso 1 1 calc R
H9B H 0.3088 0.5835 0.3388 0.025 Uiso 1 1 calc R
C10 C 0.22605(8) 0.5928(3) 0.38903(10) 0.0232(4) Uani 1 1 d .
H10A H 0.2212 0.7505 0.3921 0.028 Uiso 1 1 calc R
H10B H 0.2527 0.5432 0.4407 0.028 Uiso 1 1 calc R
C11 C 0.15808(7) 0.4886(3) 0.37608(9) 0.0220(3) Uani 1 1 d .
H11A H 0.1632 0.3354 0.3914 0.026 Uiso 1 1 calc R
H11B H 0.1322 0.5586 0.4117 0.026 Uiso 1 1 calc R
C12 C 0.12011(7) 0.5043(3) 0.29007(9) 0.0206(3) Uani 1 1 d .
H12 H 0.1128 0.6568 0.2721 0.025 Uiso 1 1 calc R
C13 C 0.05552(8) 0.3726(3) 0.27250(10) 0.0251(4) Uani 1 1 d .
H13A H 0.0498 0.2785 0.3173 0.030 Uiso 1 1 calc R
H13B H 0.0158 0.4611 0.2538 0.030 Uiso 1 1 calc R
C3 C 0.13010(7) 0.5225(2) 0.09087(9) 0.0200(3) Uani 1 1 d .
C28 C 0.09348(8) 0.7289(3) 0.10155(10) 0.0253(4) Uani 1 1 d .
H28A H 0.0625 0.7017 0.1368 0.038 Uiso 1 1 calc GR
H28B H 0.0693 0.7784 0.0493 0.038 Uiso 1 1 calc GR
H28C H 0.1251 0.8392 0.1254 0.038 Uiso 1 1 calc GR
C14 C 0.17646(8) 0.5571(3) 0.03408(10) 0.0269(4) Uani 1 1 d .
H14A H 0.2064 0.6760 0.0534 0.040 Uiso 1 1 calc GR
H14B H 0.1510 0.5915 -0.0193 0.040 Uiso 1 1 calc GR
H14C H 0.2020 0.4260 0.0313 0.040 Uiso 1 1 calc GR
C17 C 0.31233(7) 0.1065(3) 0.41631(9) 0.0216(3) Uani 1 1 d .
H17 H 0.2771 0.1521 0.4402 0.026 Uiso 1 1 calc R
C18 C 0.36057(7) -0.0243(3) 0.45995(10) 0.0234(4) Uani 1 1 d .
H18 H 0.3589 -0.0675 0.5129 0.028 Uiso 1 1 calc R
C29 C 0.37017(7) 0.1758(3) 0.21645(9) 0.0223(4) Uani 1 1 d .
C22 C 0.43692(8) 0.1099(3) 0.19797(10) 0.0279(4) Uani 1 1 d .
H22A H 0.4403 0.1637 0.1450 0.042 Uiso 1 1 calc GR
H22B H 0.4405 -0.0470 0.1987 0.042 Uiso 1 1 calc GR
H22C H 0.4725 0.1709 0.2384 0.042 Uiso 1 1 calc GR
C24 C 0.31605(8) 0.0658(3) 0.15451(10) 0.0298(4) Uani 1 1 d .
H24A H 0.2728 0.1145 0.1619 0.045 Uiso 1 1 calc GR
H24B H 0.3193 -0.0902 0.1617 0.045 Uiso 1 1 calc GR
H24C H 0.3216 0.1029 0.1005 0.045 Uiso 1 1 calc GR
C23 C 0.36489(9) 0.4206(3) 0.20583(11) 0.0318(4) Uani 1 1 d .
H23A H 0.3944 0.4909 0.2506 0.048 Uiso 1 1 calc GR
H23B H 0.3195 0.4659 0.2046 0.048 Uiso 1 1 calc GR
H23C H 0.3775 0.4611 0.1555 0.048 Uiso 1 1 calc GR

loop_
_atom_site_aniso_label
_atom_site_aniso_U_11
_atom_site_aniso_U_22
_atom_site_aniso_U_33
_atom_site_aniso_U_23
_atom_site_aniso_U_13
_atom_site_aniso_U_12
O25 0.0305(6) 0.0325(7) 0.0237(6) 0.0074(5) 0.0034(5) 0.0120(5)
O15 0.0204(6) 0.0507(8) 0.0333(7) 0.0083(6) -0.0006(5) -0.0062(6)
O2 0.0187(5) 0.0228(6) 0.0174(6) 0.0038(4) 0.0038(4) 0.0003(4)
O27 0.0226(6) 0.0162(6) 0.0275(6) 0.0005(5) 0.0027(5) 0.0005(4)
N8 0.0181(6) 0.0162(6) 0.0196(7) -0.0004(5) 0.0037(5) 0.0004(5)
C4 0.0264(8) 0.0215(8) 0.0211(8) 0.0001(7) 0.0024(7) 0.0004(7)
C5 0.0224(8) 0.0195(8) 0.0251(9) 0.0011(7) 0.0017(7) -0.0021(6)
C6 0.0185(8) 0.0188(8) 0.0226(8) 0.0009(6) 0.0054(6) -0.0007(6)
C1 0.0192(8) 0.0167(8) 0.0197(8) 0.0020(6) 0.0066(6) -0.0007(6)
C7 0.0205(8) 0.0192(8) 0.0171(8) 0.0004(6) 0.0074(6) 0.0005(6)
C16 0.0177(7) 0.0178(7) 0.0215(8) -0.0004(6) 0.0040(6) -0.0019(6)
C21 0.0201(8) 0.0187(8) 0.0196(8) -0.0017(6) 0.0037(6) -0.0020(6)
C20 0.0208(8) 0.0245(8) 0.0240(9) -0.0018(7) 0.0072(6) 0.0010(7)
C19 0.0217(8) 0.0197(8) 0.0245(9) 0.0009(7) 0.0006(6) 0.0011(6)
C26 0.0375(10) 0.0360(10) 0.0244(9) 0.0076(8) 0.0017(7) 0.0079(8)
C9 0.0213(8) 0.0170(8) 0.0246(9) -0.0016(6) 0.0046(6) -0.0012(6)
C10 0.0248(8) 0.0219(8) 0.0227(9) -0.0031(7) 0.0041(7) -0.0004(7)
C11 0.0245(8) 0.0206(8) 0.0222(9) -0.0009(7) 0.0080(6) 0.0013(7)
C12 0.0207(8) 0.0195(8) 0.0222(9) 0.0008(6) 0.0058(6) 0.0024(6)
C13 0.0200(8) 0.0309(9) 0.0257(9) -0.0030(7) 0.0076(6) 0.0002(7)
C3 0.0216(8) 0.0194(8) 0.0186(8) 0.0026(6) 0.0032(6) 0.0017(6)
C28 0.0260(8) 0.0215(8) 0.0271(9) 0.0021(7) 0.0023(7) 0.0025(7)
C14 0.0284(9) 0.0306(9) 0.0227(9) 0.0027(7) 0.0075(7) -0.0019(7)
C17 0.0194(8) 0.0246(8) 0.0218(8) 0.0005(7) 0.0061(6) 0.0006(6)
C18 0.0253(8) 0.0255(8) 0.0195(8) 0.0035(7) 0.0044(6) -0.0007(7)
C29 0.0227(8) 0.0252(8) 0.0201(8) 0.0015(7) 0.0071(6) 0.0014(7)
C22 0.0259(9) 0.0346(10) 0.0250(9) 0.0014(7) 0.0097(7) 0.0021(7)
C24 0.0276(9) 0.0412(11) 0.0208(9) -0.0023(8) 0.0056(7) -0.0009(8)
C23 0.0434(11) 0.0274(9) 0.0292(10) 0.0066(8) 0.0183(8) 0.0031(8)

loop_
_atom_type_symbol
_atom_type_description
_atom_type_scat_dispersion_real
_atom_type_scat_dispersion_imag
_atom_type_scat_source
C C 0.0181 0.0091 'International Tables Vol C Tables 4.2.6.8 and 6.1.1.4'
H H 0.0000 0.0000 'International Tables Vol C Tables 4.2.6.8 and 6.1.1.4'
N N 0.0311 0.0180 'International Tables Vol C Tables 4.2.6.8 and 6.1.1.4'
O O 0.0492 0.0322 'International Tables Vol C Tables 4.2.6.8 and 6.1.1.4'

loop_
_geom_angle_atom_site_label_1
_geom_angle_atom_site_label_2
_geom_angle_atom_site_label_3
_geom_angle
C19 O25 C26 116.05(13)
C1 O2 C3 120.07(11)
C7 N8 C16 117.96(12)
C7 N8 C9 121.48(12)
C16 N8 C9 117.89(12)
H4A C4 H4B 108.3
C5 C4 H4A 109.8
C5 C4 H4B 109.8
C5 C4 C3 109.24(13)
C3 C4 H4A 109.8
C3 C4 H4B 109.8
O15 C5 C4 123.74(15)
O15 C5 C6 122.04(15)
C4 C5 C6 114.17(13)
C5 C6 H6 111.1
C5 C6 C1 116.16(13)
C5 C6 C13 115.76(13)
C1 C6 H6 111.1
C13 C6 H6 111.1
C13 C6 C1 90.25(12)
O2 C1 C6 118.08(12)
O2 C1 C7 102.40(11)
O2 C1 C12 120.67(12)
C6 C1 C12 89.47(11)
C7 C1 C6 113.28(12)
C7 C1 C12 113.42(12)
O27 C7 N8 123.27(14)
O27 C7 C1 121.37(13)
N8 C7 C1 115.27(13)
C21 C16 N8 122.80(14)
C17 C16 N8 116.91(13)
C17 C16 C21 120.29(14)
C16 C21 C29 123.86(14)
C20 C21 C16 116.07(14)
C20 C21 C29 120.06(14)
C21 C20 H20 118.4
C21 C20 C19 123.21(15)
C19 C20 H20 118.4
O25 C19 C20 115.25(14)
O25 C19 C18 124.81(15)
C18 C19 C20 119.94(15)
O25 C26 H26A 109.5
O25 C26 H26B 109.5
O25 C26 H26C 109.5
H26A C26 H26B 109.5
H26A C26 H26C 109.5
H26B C26 H26C 109.5
N8 C9 H9A 108.9
N8 C9 H9B 108.9
N8 C9 C10 113.46(13)
H9A C9 H9B 107.7
C10 C9 H9A 108.9
C10 C9 H9B 108.9
C9 C10 H10A 109.2
C9 C10 H10B 109.2
C9 C10 C11 112.27(13)
H10A C10 H10B 107.9
C11 C10 H10A 109.2
C11 C10 H10B 109.2
C10 C11 H11A 108.9
C10 C11 H11B 108.9
H11A C11 H11B 107.7
C12 C11 C10 113.22(13)
C12 C11 H11A 108.9
C12 C11 H11B 108.9
C1 C12 H12 111.9
C11 C12 C1 115.79(12)
C11 C12 H12 111.9
C11 C12 C13 114.27(13)
C13 C12 C1 89.23(11)
C13 C12 H12 111.9
C6 C13 C12 90.45(11)
C6 C13 H13A 113.6
C6 C13 H13B 113.6
C12 C13 H13A 113.6
C12 C13 H13B 113.6
H13A C13 H13B 110.8
O2 C3 C4 109.58(12)
O2 C3 C28 110.53(12)
O2 C3 C14 103.65(12)
C28 C3 C4 111.80(13)
C14 C3 C4 110.22(13)
C14 C3 C28 110.76(13)
C3 C28 H28A 109.5
C3 C28 H28B 109.5
C3 C28 H28C 109.5
H28A C28 H28B 109.5
H28A C28 H28C 109.5
H28B C28 H28C 109.5
C3 C14 H14A 109.5
C3 C14 H14B 109.5
C3 C14 H14C 109.5
H14A C14 H14B 109.5
H14A C14 H14C 109.5
H14B C14 H14C 109.5
C16 C17 H17 118.7
C16 C17 C18 122.68(15)
C18 C17 H17 118.7
C19 C18 C17 117.81(15)
C19 C18 H18 121.1
C17 C18 H18 121.1
C22 C29 C21 111.16(13)
C22 C29 C24 107.60(13)
C24 C29 C21 110.28(13)
C23 C29 C21 111.38(13)
C23 C29 C22 106.64(13)
C23 C29 C24 109.66(14)
C29 C22 H22A 109.5
C29 C22 H22B 109.5
C29 C22 H22C 109.5
H22A C22 H22B 109.5
H22A C22 H22C 109.5
H22B C22 H22C 109.5
C29 C24 H24A 109.5
C29 C24 H24B 109.5
C29 C24 H24C 109.5
H24A C24 H24B 109.5
H24A C24 H24C 109.5
H24B C24 H24C 109.5
C29 C23 H23A 109.5
C29 C23 H23B 109.5
C29 C23 H23C 109.5
H23A C23 H23B 109.5
H23A C23 H23C 109.5
H23B C23 H23C 109.5

loop_
_geom_bond_atom_site_label_1
_geom_bond_atom_site_label_2
_geom_bond_distance
O25 C19 1.3722(19)
O25 C26 1.430(2)
O15 C5 1.2161(18)
O2 C1 1.4284(17)
O2 C3 1.4459(17)
O27 C7 1.2286(18)
N8 C7 1.3595(19)
N8 C16 1.4402(19)
N8 C9 1.4842(18)
C4 H4A 0.9900
C4 H4B 0.9900
C4 C5 1.498(2)
C4 C3 1.537(2)
C5 C6 1.500(2)
C6 H6 1.0000
C6 C1 1.548(2)
C6 C13 1.544(2)
C1 C7 1.533(2)
C1 C12 1.571(2)
C16 C21 1.416(2)
C16 C17 1.379(2)
C21 C20 1.388(2)
C21 C29 1.542(2)
C20 H20 0.9500
C20 C19 1.392(2)
C19 C18 1.381(2)
C26 H26A 0.9800
C26 H26B 0.9800
C26 H26C 0.9800
C9 H9A 0.9900
C9 H9B 0.9900
C9 C10 1.526(2)
C10 H10A 0.9900
C10 H10B 0.9900
C10 C11 1.528(2)
C11 H11A 0.9900
C11 H11B 0.9900
C11 C12 1.522(2)
C12 H12 1.0000
C12 C13 1.548(2)
C13 H13A 0.9900
C13 H13B 0.9900
C3 C28 1.523(2)
C3 C14 1.514(2)
C28 H28A 0.9800
C28 H28B 0.9800
C28 H28C 0.9800
C14 H14A 0.9800
C14 H14B 0.9800
C14 H14C 0.9800
C17 H17 0.9500
C17 C18 1.385(2)
C18 H18 0.9500
C29 C22 1.538(2)
C29 C24 1.539(2)
C29 C23 1.537(2)
C22 H22A 0.9800
C22 H22B 0.9800
C22 H22C 0.9800
C24 H24A 0.9800
C24 H24B 0.9800
C24 H24C 0.9800
C23 H23A 0.9800
C23 H23B 0.9800
C23 H23C 0.9800

loop_
_geom_torsion_atom_site_label_1
_geom_torsion_atom_site_label_2
_geom_torsion_atom_site_label_3
_geom_torsion_atom_site_label_4
_geom_torsion
O25 C19 C18 C17 179.40(14)
O15 C5 C6 C1 -147.62(15)
O15 C5 C6 C13 -43.6(2)
O2 C1 C7 O27 -112.52(15)
O2 C1 C7 N8 64.27(15)
O2 C1 C12 C11 -114.62(15)
O2 C1 C12 C13 128.63(14)
N8 C16 C21 C20 -178.87(13)
N8 C16 C21 C29 0.9(2)
N8 C16 C17 C18 179.53(14)
N8 C9 C10 C11 -46.63(18)
C4 C5 C6 C1 29.85(19)
C4 C5 C6 C13 133.88(14)
C5 C4 C3 O2 62.09(16)
C5 C4 C3 C28 -60.81(17)
C5 C4 C3 C14 175.54(13)
C5 C6 C1 O2 -11.71(19)
C5 C6 C1 C7 -131.35(14)
C5 C6 C1 C12 113.27(14)
C5 C6 C13 C12 -113.52(14)
C6 C1 C7 O27 15.7(2)
C6 C1 C7 N8 -167.46(12)
C6 C1 C12 C11 122.56(14)
C6 C1 C12 C13 5.82(12)
C1 O2 C3 C4 -46.31(17)
C1 O2 C3 C28 77.33(16)
C1 O2 C3 C14 -163.95(12)
C1 C6 C13 C12 5.92(12)
C1 C12 C13 C6 -5.84(12)
C7 N8 C16 C21 97.01(17)
C7 N8 C16 C17 -82.32(18)
C7 N8 C9 C10 67.69(18)
C7 C1 C12 C11 7.30(18)
C7 C1 C12 C13 -109.44(13)
C16 N8 C7 O27 -4.8(2)
C16 N8 C7 C1 178.43(12)
C16 N8 C9 C10 -93.42(16)
C16 C21 C20 C19 -0.9(2)
C16 C21 C29 C22 170.80(14)
C16 C21 C29 C24 -69.95(19)
C16 C21 C29 C23 52.0(2)
C16 C17 C18 C19 -0.4(2)
C21 C16 C17 C18 0.2(2)
C21 C20 C19 O25 -178.80(14)
C21 C20 C19 C18 0.6(2)
C20 C21 C29 C22 -9.5(2)
C20 C21 C29 C24 109.79(16)
C20 C21 C29 C23 -128.23(16)
C20 C19 C18 C17 0.0(2)
C26 O25 C19 C20 -179.13(14)
C26 O25 C19 C18 1.5(2)
C9 N8 C7 O27 -165.94(14)
C9 N8 C7 C1 17.34(19)
C9 N8 C16 C21 -101.21(17)
C9 N8 C16 C17 79.46(17)
C9 C10 C11 C12 -43.14(18)
C10 C11 C12 C1 70.08(17)
C10 C11 C12 C13 171.69(13)
C11 C12 C13 C6 -123.95(14)
C12 C1 C7 O27 115.85(16)
C12 C1 C7 N8 -67.35(16)
C13 C6 C1 O2 -130.81(13)
C13 C6 C1 C7 109.55(13)
C13 C6 C1 C12 -5.84(12)
C3 O2 C1 C6 21.35(19)
C3 O2 C1 C7 146.52(12)
C3 O2 C1 C12 -86.36(16)
C3 C4 C5 O15 122.55(17)
C3 C4 C5 C6 -54.88(17)
C17 C16 C21 C20 0.4(2)
C17 C16 C21 C29 -179.81(14)
C29 C21 C20 C19 179.39(15)
